data_4063935
loop_
_publ_author_name
'Luo, Yunjie'
'Feng, Xiaoying'
'Wang, Yibin'
'Fan, Shimin'
'Chen, Jue'
'Lei, Yinlin'
'Liang, Hongze'

_publ_section_title
;
 Half-Sandwich Scandium Bis(amide) Complexes as Efficient Catalyst
 Precursors for Syndiospecific Polymerization of Styrene
;
_journal_issue 12
_journal_name_full Organometallics
_journal_page_first 3270
_journal_paper_doi 10.1021/om101047h
_journal_volume 30
_journal_year 2011
_chemical_formula_moiety 'C18 H43 N2 Sc Si4'
_chemical_formula_sum 'C18 H43 N2 Sc Si4'
_chemical_formula_weight 444.86
_chemical_name_systematic
; 
 ? 
;
_space_group_IT_number 2
_symmetry_cell_setting triclinic
_symmetry_Int_Tables_number 2
_symmetry_space_group_name_Hall '-P 1'
_symmetry_space_group_name_H-M 'P -1'
_atom_sites_solution_hydrogens geom
_atom_sites_solution_primary direct
_atom_sites_solution_secondary difmap
_audit_creation_method SHELXL-97
_cell_angle_alpha 73.879(11)
_cell_angle_beta 71.568(10)
_cell_angle_gamma 69.711(11)
_cell_formula_units_Z 2
_cell_length_a 9.4039(6)
_cell_length_b 11.5196(8)
_cell_length_c 14.5409(12)
_cell_measurement_reflns_used 6158
_cell_measurement_temperature 223(2)
_cell_measurement_theta_max 27.5
_cell_measurement_theta_min 3.0
_cell_volume 1376.5(2)
_computing_cell_refinement CrystalClear
_computing_data_collection CrystalClear
_computing_data_reduction CrystalStructure
_computing_structure_refinement 'SHELXL-97 (Sheldrick, 1997)'
_computing_structure_solution 'SHELXS-97 (Sheldrick, 1990)'
_diffrn_ambient_temperature 223(2)
_diffrn_detector_area_resol_mean 14.63
_diffrn_measured_fraction_theta_full 0.990
_diffrn_measured_fraction_theta_max 0.990
_diffrn_measurement_device_type 'Rigaku Saturn'
_diffrn_measurement_method \w
_diffrn_radiation_monochromator graphite
_diffrn_radiation_source 'fine-focus sealed tube'
_diffrn_radiation_type MoK\a
_diffrn_radiation_wavelength 0.71075
_diffrn_reflns_av_R_equivalents 0.0269
_diffrn_reflns_av_sigmaI/netI 0.0403
_diffrn_reflns_limit_h_max 11
_diffrn_reflns_limit_h_min -10
_diffrn_reflns_limit_k_max 13
_diffrn_reflns_limit_k_min -13
_diffrn_reflns_limit_l_max 17
_diffrn_reflns_limit_l_min -13
_diffrn_reflns_number 11013
_diffrn_reflns_theta_full 25.50
_diffrn_reflns_theta_max 25.50
_diffrn_reflns_theta_min 3.01
_exptl_absorpt_coefficient_mu 0.447
_exptl_absorpt_correction_T_max 0.838
_exptl_absorpt_correction_T_min 0.487
_exptl_absorpt_correction_type multi-scan
_exptl_absorpt_process_details 'Jacobson, R. (1998) Private communication'
_exptl_crystal_colour colorless
_exptl_crystal_density_diffrn 1.073
_exptl_crystal_density_method 'not measured'
_exptl_crystal_description block
_exptl_crystal_F_000 484
_exptl_crystal_size_max 0.80
_exptl_crystal_size_mid 0.80
_exptl_crystal_size_min 0.50
_refine_diff_density_max 0.567
_refine_diff_density_min -0.649
_refine_diff_density_rms 0.097
_refine_ls_extinction_method none
_refine_ls_goodness_of_fit_ref 1.106
_refine_ls_hydrogen_treatment constr
_refine_ls_matrix_type full
_refine_ls_number_parameters 237
_refine_ls_number_reflns 5080
_refine_ls_number_restraints 0
_refine_ls_restrained_S_all 1.106
_refine_ls_R_factor_all 0.0727
_refine_ls_R_factor_gt 0.0620
_refine_ls_shift/su_max 0.000
_refine_ls_shift/su_mean 0.000
_refine_ls_structure_factor_coef Fsqd
_refine_ls_weighting_details 'calc w=1/[\s^2^(Fo^2^)+(0.1129P)^2^+0.3358P] where P=(Fo^2^+2Fc^2^)/3'
_refine_ls_weighting_scheme calc
_refine_ls_wR_factor_gt 0.1799
_refine_ls_wR_factor_ref 0.1879
_reflns_number_gt 4102
_reflns_number_total 5080
_reflns_threshold_expression >2sigma(I)
_cod_data_source_file om101047h_si_003.cif
_cod_data_source_block shelxl
_cod_original_cell_volume 1376.46(17)
_cod_database_code 4063935

loop_
_symmetry_equiv_pos_as_xyz
'x, y, z'
'-x, -y, -z'

loop_
_atom_site_label
_atom_site_type_symbol
_atom_site_fract_x
_atom_site_fract_y
_atom_site_fract_z
_atom_site_U_iso_or_equiv
_atom_site_adp_type
_atom_site_occupancy
_atom_site_symmetry_multiplicity
_atom_site_calc_flag
_atom_site_refinement_flags
_atom_site_disorder_assembly
_atom_site_disorder_group
Sc1 Sc 0.39960(6) 0.25272(5) 0.24315(4) 0.0357(2) Uani 1 1 d . A .
Si1 Si 0.39475(12) 0.55009(9) 0.25253(8) 0.0524(3) Uani 1 1 d . . .
H1 H 0.397(5) 0.561(4) 0.155(3) 0.081(13) Uiso 1 1 d . . .
Si2 Si 0.41090(11) 0.31437(8) 0.41780(7) 0.0445(3) Uani 1 1 d . . .
H2 H 0.402(4) 0.193(3) 0.405(2) 0.050(9) Uiso 1 1 d . . .
Si3 Si 0.69816(11) -0.02288(9) 0.27267(8) 0.0521(3) Uani 1 1 d . . .
H3 H 0.579(5) -0.063(3) 0.352(3) 0.071(12) Uiso 1 1 d . . .
Si4 Si 0.70309(10) 0.21681(9) 0.11299(7) 0.0488(3) Uani 1 1 d . . .
H4 H 0.565(4) 0.328(3) 0.098(2) 0.050(9) Uiso 1 1 d . A .
N1 N 0.3998(3) 0.3972(2) 0.30297(19) 0.0413(6) Uani 1 1 d . A .
N2 N 0.6201(3) 0.1250(2) 0.21333(19) 0.0416(6) Uani 1 1 d . A .
C1 C 0.1371(8) 0.3472(7) 0.2080(6) 0.0421(6) Uani 0.50 1 d P A 1
C1' C 0.1758(8) 0.3394(7) 0.1665(6) 0.0421(6) Uani 0.50 1 d P A 2
C2 C 0.1213(8) 0.2611(8) 0.2966(5) 0.0421(6) Uani 0.50 1 d P A 1
C2' C 0.1117(8) 0.3094(7) 0.2684(6) 0.0421(6) Uani 0.50 1 d P A 2
C3 C 0.2068(8) 0.1380(7) 0.2798(6) 0.0421(6) Uani 0.50 1 d P A 1
C3' C 0.1657(8) 0.1758(8) 0.2963(6) 0.0421(6) Uani 0.50 1 d P A 2
C4 C 0.2769(9) 0.1478(8) 0.1762(5) 0.0421(6) Uani 0.50 1 d P A 1
C4' C 0.2576(9) 0.1269(8) 0.2111(5) 0.0421(6) Uani 0.50 1 d P A 2
C5 C 0.2379(8) 0.2772(7) 0.1318(6) 0.0421(6) Uani 0.50 1 d P A 1
C5' C 0.2663(8) 0.2252(7) 0.1307(6) 0.0421(6) Uani 0.50 1 d P A 2
C6 C 0.0649(13) 0.4902(11) 0.1803(9) 0.0913(11) Uani 0.50 1 d P A 1
H6A H -0.0165 0.5063 0.1470 0.137 Uiso 0.50 1 calc PR A 1
H6B H 0.1453 0.5285 0.1367 0.137 Uiso 0.50 1 calc PR A 1
H6C H 0.0204 0.5261 0.2397 0.137 Uiso 0.50 1 calc PR A 1
C6' C 0.1300(13) 0.4730(11) 0.1129(9) 0.0913(11) Uani 0.50 1 d P A 2
H6D H 0.0236 0.4950 0.1068 0.137 Uiso 0.50 1 calc PR A 2
H6E H 0.2000 0.4816 0.0477 0.137 Uiso 0.50 1 calc PR A 2
H6F H 0.1366 0.5288 0.1496 0.137 Uiso 0.50 1 calc PR A 2
C7 C 0.0151(12) 0.3047(12) 0.3907(9) 0.0913(11) Uani 0.50 1 d P A 1
H7A H 0.0416 0.3743 0.3998 0.137 Uiso 0.50 1 calc PR A 1
H7B H 0.0284 0.2357 0.4464 0.137 Uiso 0.50 1 calc PR A 1
H7C H -0.0928 0.3321 0.3863 0.137 Uiso 0.50 1 calc PR A 1
C7' C 0.0017(12) 0.3834(11) 0.3446(9) 0.0913(11) Uani 0.50 1 d P A 2
H7D H -0.0086 0.4724 0.3191 0.137 Uiso 0.50 1 calc PR A 2
H7E H 0.0416 0.3573 0.4032 0.137 Uiso 0.50 1 calc PR A 2
H7F H -0.0998 0.3687 0.3612 0.137 Uiso 0.50 1 calc PR A 2
C8 C 0.2024(13) 0.0258(12) 0.3636(9) 0.0913(11) Uani 0.50 1 d P A 1
H8A H 0.2104 0.0457 0.4221 0.137 Uiso 0.50 1 calc PR A 1
H8B H 0.2893 -0.0461 0.3451 0.137 Uiso 0.50 1 calc PR A 1
H8C H 0.1048 0.0058 0.3775 0.137 Uiso 0.50 1 calc PR A 1
C8' C 0.1284(13) 0.0930(11) 0.3962(9) 0.0913(11) Uani 0.50 1 d P A 2
H8D H 0.0464 0.0581 0.3992 0.137 Uiso 0.50 1 calc PR A 2
H8E H 0.0935 0.1427 0.4474 0.137 Uiso 0.50 1 calc PR A 2
H8F H 0.2213 0.0249 0.4062 0.137 Uiso 0.50 1 calc PR A 2
C9 C 0.3683(13) 0.0306(12) 0.1320(9) 0.0913(11) Uani 0.50 1 d P A 1
H9A H 0.4298 -0.0302 0.1761 0.137 Uiso 0.50 1 calc PR A 1
H9B H 0.4373 0.0530 0.0687 0.137 Uiso 0.50 1 calc PR A 1
H9C H 0.2962 -0.0059 0.1227 0.137 Uiso 0.50 1 calc PR A 1
C9' C 0.3390(13) -0.0078(11) 0.1928(9) 0.0913(11) Uani 0.50 1 d P A 2
H9D H 0.3514 -0.0645 0.2548 0.137 Uiso 0.50 1 calc PR A 2
H9E H 0.4409 -0.0115 0.1476 0.137 Uiso 0.50 1 calc PR A 2
H9F H 0.2762 -0.0327 0.1643 0.137 Uiso 0.50 1 calc PR A 2
C10 C 0.2866(13) 0.3152(12) 0.0219(9) 0.0913(11) Uani 0.50 1 d P A 1
H10A H 0.3949 0.2694 -0.0018 0.137 Uiso 0.50 1 calc PR A 1
H10B H 0.2752 0.4050 0.0045 0.137 Uiso 0.50 1 calc PR A 1
H10C H 0.2210 0.2957 -0.0081 0.137 Uiso 0.50 1 calc PR A 1
C10' C 0.3360(13) 0.2304(12) 0.0198(8) 0.0913(11) Uani 0.50 1 d P A 2
H10D H 0.4095 0.1495 0.0084 0.137 Uiso 0.50 1 calc PR A 2
H10E H 0.3897 0.2953 -0.0065 0.137 Uiso 0.50 1 calc PR A 2
H10F H 0.2529 0.2498 -0.0129 0.137 Uiso 0.50 1 calc PR A 2
C11 C 0.5636(6) 0.5930(5) 0.2576(4) 0.0895(15) Uani 1 1 d . A .
H11A H 0.5659 0.5809 0.3259 0.134 Uiso 1 1 calc R . .
H11B H 0.5543 0.6807 0.2266 0.134 Uiso 1 1 calc R . .
H11C H 0.6595 0.5400 0.2230 0.134 Uiso 1 1 calc R . .
C12 C 0.2133(7) 0.6637(4) 0.3121(5) 0.0979(17) Uani 1 1 d . A .
H12A H 0.1221 0.6425 0.3122 0.147 Uiso 1 1 calc R . .
H12B H 0.2092 0.7487 0.2753 0.147 Uiso 1 1 calc R . .
H12C H 0.2150 0.6588 0.3794 0.147 Uiso 1 1 calc R . .
C13 C 0.2500(5) 0.3729(4) 0.5218(3) 0.0719(12) Uani 1 1 d . A .
H13A H 0.2474 0.4574 0.5232 0.108 Uiso 1 1 calc R . .
H13B H 0.2674 0.3175 0.5835 0.108 Uiso 1 1 calc R . .
H13C H 0.1512 0.3746 0.5131 0.108 Uiso 1 1 calc R . .
C14 C 0.5991(5) 0.2777(4) 0.4506(3) 0.0718(11) Uani 1 1 d . A .
H14A H 0.6850 0.2503 0.3959 0.108 Uiso 1 1 calc R . .
H14B H 0.6036 0.2111 0.5085 0.108 Uiso 1 1 calc R . .
H14C H 0.6072 0.3524 0.4646 0.108 Uiso 1 1 calc R . .
C15 C 0.8494(7) -0.0310(4) 0.3319(4) 0.0929(11) Uani 1 1 d . A .
H15A H 0.9289 0.0045 0.2834 0.139 Uiso 1 1 calc R . .
H15B H 0.8970 -0.1182 0.3585 0.139 Uiso 1 1 calc R . .
H15C H 0.8018 0.0165 0.3850 0.139 Uiso 1 1 calc R . .
C16 C 0.7877(7) -0.1415(4) 0.1908(4) 0.0929(11) Uani 1 1 d . A .
H16A H 0.7145 -0.1355 0.1542 0.139 Uiso 1 1 calc R . .
H16B H 0.8130 -0.2254 0.2305 0.139 Uiso 1 1 calc R . .
H16C H 0.8824 -0.1255 0.1450 0.139 Uiso 1 1 calc R . .
C17 C 0.8511(5) 0.2776(5) 0.1283(4) 0.0886(16) Uani 1 1 d . A .
H17A H 0.8107 0.3126 0.1880 0.133 Uiso 1 1 calc R . .
H17B H 0.8741 0.3426 0.0719 0.133 Uiso 1 1 calc R . .
H17C H 0.9458 0.2092 0.1331 0.133 Uiso 1 1 calc R . .
C18 C 0.7750(6) 0.1571(5) -0.0055(3) 0.0816(14) Uani 1 1 d . A .
H18A H 0.8630 0.0823 -0.0010 0.122 Uiso 1 1 calc R . .
H18B H 0.8076 0.2216 -0.0593 0.122 Uiso 1 1 calc R . .
H18C H 0.6917 0.1365 -0.0176 0.122 Uiso 1 1 calc R . .

loop_
_atom_site_aniso_label
_atom_site_aniso_U_11
_atom_site_aniso_U_22
_atom_site_aniso_U_33
_atom_site_aniso_U_23
_atom_site_aniso_U_13
_atom_site_aniso_U_12
Sc1 0.0302(3) 0.0395(3) 0.0418(3) -0.0124(2) -0.0103(2) -0.0103(2)
Si1 0.0622(6) 0.0418(5) 0.0600(6) -0.0079(4) -0.0201(5) -0.0195(4)
Si2 0.0490(5) 0.0463(5) 0.0449(5) -0.0135(4) -0.0147(4) -0.0149(4)
Si3 0.0462(5) 0.0451(5) 0.0570(6) -0.0088(4) -0.0134(4) -0.0031(4)
Si4 0.0343(5) 0.0583(6) 0.0495(5) -0.0070(4) -0.0078(4) -0.0125(4)
N1 0.0430(14) 0.0397(13) 0.0472(15) -0.0119(11) -0.0143(11) -0.0133(11)
N2 0.0322(12) 0.0457(14) 0.0457(14) -0.0106(11) -0.0088(11) -0.0088(11)
C1 0.0351(11) 0.0498(17) 0.0491(16) -0.0155(14) -0.0121(12) -0.0149(11)
C1' 0.0351(11) 0.0498(17) 0.0491(16) -0.0155(14) -0.0121(12) -0.0149(11)
C2 0.0351(11) 0.0498(17) 0.0491(16) -0.0155(14) -0.0121(12) -0.0149(11)
C2' 0.0351(11) 0.0498(17) 0.0491(16) -0.0155(14) -0.0121(12) -0.0149(11)
C3 0.0351(11) 0.0498(17) 0.0491(16) -0.0155(14) -0.0121(12) -0.0149(11)
C3' 0.0351(11) 0.0498(17) 0.0491(16) -0.0155(14) -0.0121(12) -0.0149(11)
C4 0.0351(11) 0.0498(17) 0.0491(16) -0.0155(14) -0.0121(12) -0.0149(11)
C4' 0.0351(11) 0.0498(17) 0.0491(16) -0.0155(14) -0.0121(12) -0.0149(11)
C5 0.0351(11) 0.0498(17) 0.0491(16) -0.0155(14) -0.0121(12) -0.0149(11)
C5' 0.0351(11) 0.0498(17) 0.0491(16) -0.0155(14) -0.0121(12) -0.0149(11)
C6 0.078(2) 0.110(3) 0.109(3) -0.027(2) -0.037(2) -0.036(2)
C6' 0.078(2) 0.110(3) 0.109(3) -0.027(2) -0.037(2) -0.036(2)
C7 0.078(2) 0.110(3) 0.109(3) -0.027(2) -0.037(2) -0.036(2)
C7' 0.078(2) 0.110(3) 0.109(3) -0.027(2) -0.037(2) -0.036(2)
C8 0.078(2) 0.110(3) 0.109(3) -0.027(2) -0.037(2) -0.036(2)
C8' 0.078(2) 0.110(3) 0.109(3) -0.027(2) -0.037(2) -0.036(2)
C9 0.078(2) 0.110(3) 0.109(3) -0.027(2) -0.037(2) -0.036(2)
C9' 0.078(2) 0.110(3) 0.109(3) -0.027(2) -0.037(2) -0.036(2)
C10 0.078(2) 0.110(3) 0.109(3) -0.027(2) -0.037(2) -0.036(2)
C10' 0.078(2) 0.110(3) 0.109(3) -0.027(2) -0.037(2) -0.036(2)
C11 0.100(4) 0.078(3) 0.114(4) -0.008(3) -0.035(3) -0.053(3)
C12 0.096(4) 0.047(2) 0.145(5) -0.032(3) -0.021(3) -0.010(2)
C13 0.078(3) 0.081(3) 0.052(2) -0.025(2) -0.006(2) -0.016(2)
C14 0.072(3) 0.079(3) 0.078(3) -0.014(2) -0.039(2) -0.019(2)
C15 0.106(3) 0.0616(18) 0.115(3) -0.0231(18) -0.051(2) -0.0016(18)
C16 0.106(3) 0.0616(18) 0.115(3) -0.0231(18) -0.051(2) -0.0016(18)
C17 0.064(3) 0.113(4) 0.097(4) 0.008(3) -0.024(2) -0.053(3)
C18 0.074(3) 0.090(3) 0.052(2) -0.015(2) 0.002(2) -0.003(2)

loop_
_atom_type_symbol
_atom_type_description
_atom_type_scat_dispersion_real
_atom_type_scat_dispersion_imag
_atom_type_scat_source
C C 0.0033 0.0016 'International Tables Vol C Tables 4.2.6.8 and 6.1.1.4'
H H 0.0000 0.0000 'International Tables Vol C Tables 4.2.6.8 and 6.1.1.4'
N N 0.0061 0.0033 'International Tables Vol C Tables 4.2.6.8 and 6.1.1.4'
Sc Sc 0.2519 0.3716 'International Tables Vol C Tables 4.2.6.8 and 6.1.1.4'
Si Si 0.0817 0.0704 'International Tables Vol C Tables 4.2.6.8 and 6.1.1.4'

loop_
_geom_angle_atom_site_label_1
_geom_angle_atom_site_label_2
_geom_angle_atom_site_label_3
_geom_angle
N2 Sc1 N1 111.89(11)
N2 Sc1 H4 67.5(8)
N1 Sc1 H4 88.2(8)
N2 Sc1 C3 107.54(18)
N1 Sc1 C3 131.28(19)
H4 Sc1 C3 133.8(9)
N2 Sc1 C5 114.5(2)
N1 Sc1 C5 124.83(19)
H4 Sc1 C5 83.3(9)
C3 Sc1 C5 56.1(3)
N2 Sc1 C2 140.8(2)
N1 Sc1 C2 101.4(2)
H4 Sc1 C2 135.4(8)
C3 Sc1 C2 33.5(2)
C5 Sc1 C2 55.4(2)
N2 Sc1 C4 94.6(2)
N1 Sc1 C4 153.4(2)
H4 Sc1 C4 100.0(9)
C3 Sc1 C4 33.9(2)
C5 Sc1 C4 33.5(2)
C2 Sc1 C4 55.4(3)
N2 Sc1 C1' 135.7(2)
N1 Sc1 C1' 105.6(2)
H4 Sc1 C1' 91.4(8)
C3 Sc1 C1' 59.3(3)
C5 Sc1 C1' 21.4(2)
C2 Sc1 C1' 44.1(2)
C4 Sc1 C1' 49.5(3)
N2 Sc1 C3' 119.19(19)
N1 Sc1 C3' 119.51(19)
H4 Sc1 C3' 139.5(9)
C3 Sc1 C3' 12.33(19)
C5 Sc1 C3' 57.0(2)
C2 Sc1 C3' 21.6(2)
C4 Sc1 C3' 42.3(2)
C1' Sc1 C3' 54.8(2)
N2 Sc1 C1 147.94(19)
N1 Sc1 C1 97.93(18)
H4 Sc1 C1 103.2(9)
C3 Sc1 C1 55.5(2)
C5 Sc1 C1 33.9(2)
C2 Sc1 C1 32.7(2)
C4 Sc1 C1 55.6(3)
C1' Sc1 C1 14.17(18)
C3' Sc1 C1 48.0(3)
N2 Sc1 C2' 150.61(18)
N1 Sc1 C2' 96.40(18)
H4 Sc1 C2' 123.2(9)
C3 Sc1 C2' 44.0(2)
C5 Sc1 C2' 48.4(3)
C2 Sc1 C2' 13.70(19)
C4 Sc1 C2' 57.9(3)
C1' Sc1 C2' 33.0(2)
C3' Sc1 C2' 33.4(2)
C1 Sc1 C2' 20.0(2)
N2 Sc1 C5' 103.47(18)
N1 Sc1 C5' 137.99(19)
H4 Sc1 C5' 84.9(9)
C3 Sc1 C5' 50.5(3)
C5 Sc1 C5' 13.16(19)
C2 Sc1 C5' 58.9(2)
C4 Sc1 C5' 22.0(2)
C1' Sc1 C5' 33.6(2)
C3' Sc1 C5' 54.6(3)
C1 Sc1 C5' 44.5(2)
C2' Sc1 C5' 55.3(2)
N2 Sc1 H2 87.7(8)
N1 Sc1 H2 66.9(8)
H4 Sc1 H2 135.6(12)
C3 Sc1 H2 87.7(9)
C5 Sc1 H2 141.1(9)
C2 Sc1 H2 86.9(9)
C4 Sc1 H2 118.9(9)
C1' Sc1 H2 129.5(9)
C3' Sc1 H2 84.5(9)
C1 Sc1 H2 115.7(9)
C2' Sc1 H2 96.6(9)
C5' Sc1 H2 138.1(9)
N2 Sc1 H4 67.5(8)
N1 Sc1 H4 88.2(8)
H4 Sc1 H4 0(2)
C3 Sc1 H4 133.8(9)
C5 Sc1 H4 83.3(9)
C2 Sc1 H4 135.4(8)
C4 Sc1 H4 100.0(9)
C1' Sc1 H4 91.4(8)
C3' Sc1 H4 139.5(9)
C1 Sc1 H4 103.2(9)
C2' Sc1 H4 123.2(8)
C5' Sc1 H4 84.9(9)
H2 Sc1 H4 135.6(12)
N1 Si1 C11 113.85(19)
N1 Si1 C12 112.63(19)
C11 Si1 C12 107.3(3)
N1 Si1 H1 103.8(17)
C11 Si1 H1 109.4(18)
C12 Si1 H1 109.8(18)
N1 Si2 C13 116.69(17)
N1 Si2 C14 116.72(17)
C13 Si2 C14 108.2(2)
N1 Si2 Sc1 46.08(9)
C13 Si2 Sc1 130.11(16)
C14 Si2 Sc1 121.24(15)
N1 Si2 H2 97.8(13)
C13 Si2 H2 110.2(13)
C14 Si2 H2 106.2(13)
Sc1 Si2 H2 51.8(12)
N2 Si3 C15 113.23(18)
N2 Si3 C16 113.46(19)
C15 Si3 C16 107.0(2)
N2 Si3 H3 109.3(15)
C15 Si3 H3 104.7(16)
C16 Si3 H3 108.7(16)
N2 Si4 C17 116.50(18)
N2 Si4 C18 116.54(19)
C17 Si4 C18 109.9(3)
N2 Si4 Sc1 46.41(8)
C17 Si4 Sc1 121.16(19)
C18 Si4 Sc1 128.29(17)
N2 Si4 H4 101.2(12)
C17 Si4 H4 107.2(13)
C18 Si4 H4 103.9(13)
Sc1 Si4 H4 55.1(12)
Si2 N1 Si1 130.52(16)
Si2 N1 Sc1 98.06(12)
Si1 N1 Sc1 131.40(15)
Si4 N2 Si3 130.32(15)
Si4 N2 Sc1 97.55(12)
Si3 N2 Sc1 132.07(15)
C2 C1 C5 107.3(6)
C2 C1 C6 133.0(8)
C5 C1 C6 119.6(8)
C2 C1 Sc1 72.6(4)
C5 C1 Sc1 71.9(4)
C6 C1 Sc1 122.9(5)
C2' C1' C5' 108.8(7)
C2' C1' C6' 119.6(8)
C5' C1' C6' 131.2(8)
C2' C1' Sc1 74.3(4)
C5' C1' Sc1 74.2(4)
C6' C1' Sc1 123.1(5)
C1 C2 C3 109.8(7)
C1 C2 C7 120.3(8)
C3 C2 C7 129.7(8)
C1 C2 Sc1 74.6(4)
C3 C2 Sc1 72.7(4)
C7 C2 Sc1 122.6(5)
C1' C2' C3' 106.7(7)
C1' C2' C7' 134.6(8)
C3' C2' C7' 118.6(8)
C1' C2' Sc1 72.8(4)
C3' C2' Sc1 72.9(4)
C7' C2' Sc1 121.9(5)
C2 C3 C4 107.2(8)
C2 C3 C8 120.4(8)
C4 C3 C8 132.2(8)
C2 C3 Sc1 73.8(4)
C4 C3 Sc1 73.8(4)
C8 C3 Sc1 121.2(6)
C4' C3' C2' 108.0(8)
C4' C3' C8' 122.7(8)
C2' C3' C8' 129.1(8)
C4' C3' Sc1 74.3(4)
C2' C3' Sc1 73.7(4)
C8' C3' Sc1 120.9(6)
C5 C4 C3 107.8(8)
C5 C4 C9 131.3(8)
C3 C4 C9 120.8(8)
C5 C4 Sc1 72.8(4)
C3 C4 Sc1 72.3(4)
C9 C4 Sc1 122.3(6)
C5' C4' C3' 109.4(8)
C5' C4' C9' 118.0(8)
C3' C4' C9' 132.6(8)
C5' C4' Sc1 73.8(4)
C3' C4' Sc1 72.9(4)
C9' C4' Sc1 121.5(6)
C4 C5 C1 107.7(7)
C4 C5 C10 119.6(8)
C1 C5 C10 132.2(8)
C4 C5 Sc1 73.6(4)
C1 C5 Sc1 74.2(4)
C10 C5 Sc1 123.8(5)
C4' C5' C1' 107.0(7)
C4' C5' C10' 133.3(8)
C1' C5' C10' 119.4(8)
C4' C5' Sc1 73.9(4)
C1' C5' Sc1 72.2(4)
C10' C5' Sc1 123.7(5)
C1' C6' H6D 109.5
C1' C6' H6E 109.5
H6D C6' H6E 109.5
C1' C6' H6F 109.5
H6D C6' H6F 109.5
H6E C6' H6F 109.5
C2' C7' H7D 109.5
C2' C7' H7E 109.5
H7D C7' H7E 109.5
C2' C7' H7F 109.5
H7D C7' H7F 109.5
H7E C7' H7F 109.5
C3' C8' H8D 109.5
C3' C8' H8E 109.5
H8D C8' H8E 109.5
C3' C8' H8F 109.5
H8D C8' H8F 109.5
H8E C8' H8F 109.5
C4' C9' H9D 109.5
C4' C9' H9E 109.5
H9D C9' H9E 109.5
C4' C9' H9F 109.5
H9D C9' H9F 109.5
H9E C9' H9F 109.5
C5' C10' H10D 109.5
C5' C10' H10E 109.5
H10D C10' H10E 109.5
C5' C10' H10F 109.5
H10D C10' H10F 109.5
H10E C10' H10F 109.5
Si1 C11 H11A 109.5
Si1 C11 H11B 109.5
H11A C11 H11B 109.5
Si1 C11 H11C 109.5
H11A C11 H11C 109.5
H11B C11 H11C 109.5
Si1 C12 H12A 109.5
Si1 C12 H12B 109.5
H12A C12 H12B 109.5
Si1 C12 H12C 109.5
H12A C12 H12C 109.5
H12B C12 H12C 109.5
Si2 C13 H13A 109.5
Si2 C13 H13B 109.5
H13A C13 H13B 109.5
Si2 C13 H13C 109.5
H13A C13 H13C 109.5
H13B C13 H13C 109.5
Si2 C14 H14A 109.5
Si2 C14 H14B 109.5
H14A C14 H14B 109.5
Si2 C14 H14C 109.5
H14A C14 H14C 109.5
H14B C14 H14C 109.5
Si3 C15 H15A 109.5
Si3 C15 H15B 109.5
H15A C15 H15B 109.5
Si3 C15 H15C 109.5
H15A C15 H15C 109.5
H15B C15 H15C 109.5
Si3 C16 H16A 109.5
Si3 C16 H16B 109.5
H16A C16 H16B 109.5
Si3 C16 H16C 109.5
H16A C16 H16C 109.5
H16B C16 H16C 109.5
Si4 C17 H17A 109.5
Si4 C17 H17B 109.5
H17A C17 H17B 109.5
Si4 C17 H17C 109.5
H17A C17 H17C 109.5
H17B C17 H17C 109.5
Si4 C18 H18A 109.5
Si4 C18 H18B 109.5
H18A C18 H18B 109.5
Si4 C18 H18C 109.5
H18A C18 H18C 109.5
H18B C18 H18C 109.5

loop_
_geom_bond_atom_site_label_1
_geom_bond_atom_site_label_2
_geom_bond_distance
Sc1 N2 2.079(2)
Sc1 N1 2.082(3)
Sc1 H4 2.34(3)
Sc1 C3 2.445(7)
Sc1 C5 2.453(7)
Sc1 C2 2.458(7)
Sc1 C4 2.463(8)
Sc1 C1' 2.465(7)
Sc1 C3' 2.474(7)
Sc1 C1 2.483(6)
Sc1 C2' 2.484(7)
Sc1 C5' 2.491(7)
Sc1 H2 2.27(3)
Sc1 H4 2.34(3)
Si1 N1 1.699(3)
Si1 C11 1.847(5)
Si1 C12 1.876(5)
Si1 H1 1.38(4)
Si2 N1 1.693(3)
Si2 C13 1.855(4)
Si2 C14 1.856(4)
Si2 H2 1.49(3)
Si3 N2 1.703(3)
Si3 C15 1.847(5)
Si3 C16 1.862(5)
Si3 H3 1.43(4)
Si4 N2 1.689(3)
Si4 C17 1.853(4)
Si4 C18 1.870(4)
Si4 H4 1.50(3)
C1 C2 1.392(10)
C1 C5 1.441(11)
C1 C6 1.538(13)
C1' C2' 1.405(10)
C1' C5' 1.432(10)
C1' C6' 1.499(13)
C2 C3 1.412(10)
C2 C7 1.515(13)
C2' C3' 1.426(11)
C2' C7' 1.487(13)
C3 C4 1.429(10)
C3 C8 1.514(14)
C3' C4' 1.404(10)
C3' C8' 1.511(14)
C4 C5 1.418(11)
C4 C9 1.518(15)
C4' C5' 1.387(10)
C4' C9' 1.530(15)
C5 C10 1.497(14)
C5' C10' 1.530(14)
C6 H6A 0.9700
C6 H6B 0.9700
C6 H6C 0.9700
C6' H6D 0.9700
C6' H6E 0.9700
C6' H6F 0.9700
C7 H7A 0.9700
C7 H7B 0.9700
C7 H7C 0.9700
C7' H7D 0.9700
C7' H7E 0.9700
C7' H7F 0.9700
C8 H8A 0.9700
C8 H8B 0.9700
C8 H8C 0.9700
C8' H8D 0.9700
C8' H8E 0.9700
C8' H8F 0.9700
C9 H9A 0.9700
C9 H9B 0.9700
C9 H9C 0.9700
C9' H9D 0.9700
C9' H9E 0.9700
C9' H9F 0.9700
C10 H10A 0.9700
C10 H10B 0.9700
C10 H10C 0.9700
C10' H10D 0.9700
C10' H10E 0.9700
C10' H10F 0.9700
C11 H11A 0.9700
C11 H11B 0.9700
C11 H11C 0.9700
C12 H12A 0.9700
C12 H12B 0.9700
C12 H12C 0.9700
C13 H13A 0.9700
C13 H13B 0.9700
C13 H13C 0.9700
C14 H14A 0.9700
C14 H14B 0.9700
C14 H14C 0.9700
C15 H15A 0.9700
C15 H15B 0.9700
C15 H15C 0.9700
C16 H16A 0.9700
C16 H16B 0.9700
C16 H16C 0.9700
C17 H17A 0.9700
C17 H17B 0.9700
C17 H17C 0.9700
C18 H18A 0.9700
C18 H18B 0.9700
C18 H18C 0.9700

loop_
_geom_torsion_atom_site_label_1
_geom_torsion_atom_site_label_2
_geom_torsion_atom_site_label_3
_geom_torsion_atom_site_label_4
_geom_torsion
N2 Sc1 Si2 N1 115.00(14)
H4 Sc1 Si2 N1 45.6(9)
C3 Sc1 Si2 N1 -132.0(2)
C5 Sc1 Si2 N1 -71.7(3)
C2 Sc1 Si2 N1 -101.3(2)
C4 Sc1 Si2 N1 -133.2(4)
C1' Sc1 Si2 N1 -65.4(2)
C3' Sc1 Si2 N1 -121.8(2)
C1 Sc1 Si2 N1 -71.9(2)
C2' Sc1 Si2 N1 -87.9(2)
C5' Sc1 Si2 N1 -92.5(5)
N2 Sc1 Si2 C13 -154.8(2)
N1 Sc1 Si2 C13 90.2(2)
H4 Sc1 Si2 C13 135.9(9)
C3 Sc1 Si2 C13 -41.8(3)
C5 Sc1 Si2 C13 18.5(4)
C2 Sc1 Si2 C13 -11.0(3)
C4 Sc1 Si2 C13 -43.0(4)
C1' Sc1 Si2 C13 24.8(3)
C3' Sc1 Si2 C13 -31.5(3)
C1 Sc1 Si2 C13 18.4(3)
C2' Sc1 Si2 C13 2.3(3)
C5' Sc1 Si2 C13 -2.3(5)
N2 Sc1 Si2 C14 16.60(19)
N1 Sc1 Si2 C14 -98.4(2)
H4 Sc1 Si2 C14 -52.8(9)
C3 Sc1 Si2 C14 129.6(2)
C5 Sc1 Si2 C14 -170.1(3)
C2 Sc1 Si2 C14 160.3(3)
C4 Sc1 Si2 C14 128.4(4)
C1' Sc1 Si2 C14 -163.8(3)
C3' Sc1 Si2 C14 139.8(3)
C1 Sc1 Si2 C14 -170.3(3)
C2' Sc1 Si2 C14 173.7(3)
C5' Sc1 Si2 C14 169.1(5)
N1 Sc1 Si4 N2 115.83(15)
H4 Sc1 Si4 N2 -171.7(16)
C3 Sc1 Si4 N2 -60.7(3)
C5 Sc1 Si4 N2 -115.8(2)
C2 Sc1 Si4 N2 -98.9(5)
C4 Sc1 Si4 N2 -81.6(2)
C1' Sc1 Si4 N2 -131.9(2)
C3' Sc1 Si4 N2 -65.7(3)
C1 Sc1 Si4 N2 -136.0(3)
C2' Sc1 Si4 N2 -125.8(4)
C5' Sc1 Si4 N2 -103.4(2)
N2 Sc1 Si4 C17 -98.3(2)
N1 Sc1 Si4 C17 17.5(2)
H4 Sc1 Si4 C17 90.0(16)
C3 Sc1 Si4 C17 -159.0(3)
C5 Sc1 Si4 C17 145.9(3)
C2 Sc1 Si4 C17 162.8(5)
C4 Sc1 Si4 C17 -179.9(3)
C1' Sc1 Si4 C17 129.8(3)
C3' Sc1 Si4 C17 -164.0(4)
C1 Sc1 Si4 C17 125.7(3)
C2' Sc1 Si4 C17 135.9(4)
C5' Sc1 Si4 C17 158.3(3)
N2 Sc1 Si4 C18 92.0(2)
N1 Sc1 Si4 C18 -152.2(2)
H4 Sc1 Si4 C18 -79.8(16)
C3 Sc1 Si4 C18 31.2(3)
C5 Sc1 Si4 C18 -23.9(3)
C2 Sc1 Si4 C18 -7.0(5)
C4 Sc1 Si4 C18 10.4(3)
C1' Sc1 Si4 C18 -39.9(3)
C3' Sc1 Si4 C18 26.3(4)
C1 Sc1 Si4 C18 -44.1(3)
C2' Sc1 Si4 C18 -33.8(4)
C5' Sc1 Si4 C18 -11.4(3)
C13 Si2 N1 Si1 60.2(3)
C14 Si2 N1 Si1 -70.0(3)
Sc1 Si2 N1 Si1 -178.7(3)
C13 Si2 N1 Sc1 -121.13(19)
C14 Si2 N1 Sc1 108.74(19)
C11 Si1 N1 Si2 57.1(3)
C12 Si1 N1 Si2 -65.4(3)
C11 Si1 N1 Sc1 -121.3(3)
C12 Si1 N1 Sc1 116.3(3)
N2 Sc1 N1 Si2 -74.66(14)
H4 Sc1 N1 Si2 -139.5(8)
C3 Sc1 N1 Si2 67.0(3)
C5 Sc1 N1 Si2 139.9(2)
C2 Sc1 N1 Si2 84.3(2)
C4 Sc1 N1 Si2 111.4(4)
C1' Sc1 N1 Si2 129.6(2)
C3' Sc1 N1 Si2 71.6(3)
C1 Sc1 N1 Si2 117.4(2)
C2' Sc1 N1 Si2 97.2(2)
C5' Sc1 N1 Si2 140.1(3)
N2 Sc1 N1 Si1 104.0(2)
H4 Sc1 N1 Si1 39.2(8)
C3 Sc1 N1 Si1 -114.3(3)
C5 Sc1 N1 Si1 -41.4(3)
C2 Sc1 N1 Si1 -97.0(3)
C4 Sc1 N1 Si1 -69.9(5)
C1' Sc1 N1 Si1 -51.7(3)
C3' Sc1 N1 Si1 -109.7(3)
C1 Sc1 N1 Si1 -63.9(3)
C2' Sc1 N1 Si1 -84.1(3)
C5' Sc1 N1 Si1 -41.2(4)
C17 Si4 N2 Si3 -68.7(3)
C18 Si4 N2 Si3 63.7(3)
Sc1 Si4 N2 Si3 -177.6(3)
C17 Si4 N2 Sc1 108.9(2)
C18 Si4 N2 Sc1 -118.74(19)
C15 Si3 N2 Si4 65.8(3)
C16 Si3 N2 Si4 -56.3(3)
C15 Si3 N2 Sc1 -110.9(3)
C16 Si3 N2 Sc1 126.9(3)
N1 Sc1 N2 Si4 -73.63(14)
H4 Sc1 N2 Si4 4.7(9)
C3 Sc1 N2 Si4 135.6(2)
C5 Sc1 N2 Si4 75.6(2)
C2 Sc1 N2 Si4 140.2(3)
C4 Sc1 N2 Si4 103.7(2)
C1' Sc1 N2 Si4 72.0(3)
C3' Sc1 N2 Si4 140.0(2)
C1 Sc1 N2 Si4 83.5(4)
C2' Sc1 N2 Si4 123.0(4)
C5' Sc1 N2 Si4 83.2(2)
N1 Sc1 N2 Si3 103.9(2)
H4 Sc1 N2 Si3 -177.8(10)
C3 Sc1 N2 Si3 -46.9(3)
C5 Sc1 N2 Si3 -106.9(3)
C2 Sc1 N2 Si3 -42.3(4)
C4 Sc1 N2 Si3 -78.9(3)
C1' Sc1 N2 Si3 -110.6(3)
C3' Sc1 N2 Si3 -42.5(3)
C1 Sc1 N2 Si3 -99.0(4)
C2' Sc1 N2 Si3 -59.5(5)
C5' Sc1 N2 Si3 -99.3(3)
N2 Sc1 C1 C2 102.5(6)
N1 Sc1 C1 C2 -98.8(4)
H4 Sc1 C1 C2 171.2(10)
C3 Sc1 C1 C2 36.6(4)
C5 Sc1 C1 C2 115.5(6)
C4 Sc1 C1 C2 77.9(5)
C1' Sc1 C1 C2 137.4(13)
C3' Sc1 C1 C2 24.1(4)
C2' Sc1 C1 C2 -11.9(7)
C5' Sc1 C1 C2 102.9(5)
N2 Sc1 C1 C5 -13.0(7)
N1 Sc1 C1 C5 145.7(4)
H4 Sc1 C1 C5 55.6(10)
C3 Sc1 C1 C5 -78.9(5)
C2 Sc1 C1 C5 -115.5(6)
C4 Sc1 C1 C5 -37.6(4)
C1' Sc1 C1 C5 21.9(10)
C3' Sc1 C1 C5 -91.4(5)
C2' Sc1 C1 C5 -127.4(9)
C5' Sc1 C1 C5 -12.6(5)
N2 Sc1 C1 C6 -127.0(7)
N1 Sc1 C1 C6 31.7(8)
H4 Sc1 C1 C6 -58.4(12)
C3 Sc1 C1 C6 167.1(9)
C5 Sc1 C1 C6 -114.0(10)
C2 Sc1 C1 C6 130.5(10)
C4 Sc1 C1 C6 -151.6(9)
C1' Sc1 C1 C6 -92.1(14)
C3' Sc1 C1 C6 154.6(9)
C2' Sc1 C1 C6 118.6(12)
C5' Sc1 C1 C6 -126.6(9)
N2 Sc1 C1' C2' 135.5(4)
N1 Sc1 C1' C2' -77.5(4)
H4 Sc1 C1' C2' -166.0(9)
C3 Sc1 C1' C2' 51.6(4)
C5 Sc1 C1' C2' 126.4(8)
C2 Sc1 C1' C2' 13.0(4)
C4 Sc1 C1' C2' 91.9(5)
C3' Sc1 C1' C2' 37.9(4)
C1 Sc1 C1' C2' -18.7(10)
C5' Sc1 C1' C2' 115.4(6)
N2 Sc1 C1' C5' 20.2(6)
N1 Sc1 C1' C5' 167.2(4)
H4 Sc1 C1' C5' 78.6(9)
C3 Sc1 C1' C5' -63.7(4)
C5 Sc1 C1' C5' 11.0(7)
C2 Sc1 C1' C5' -102.4(5)
C4 Sc1 C1' C5' -23.4(4)
C3' Sc1 C1' C5' -77.4(5)
C1 Sc1 C1' C5' -134.1(13)
C2' Sc1 C1' C5' -115.4(6)
N2 Sc1 C1' C6' -109.1(7)
N1 Sc1 C1' C6' 37.9(8)
H4 Sc1 C1' C6' -50.6(11)
C3 Sc1 C1' C6' 167.1(9)
C5 Sc1 C1' C6' -118.2(11)
C2 Sc1 C1' C6' 128.4(9)
C4 Sc1 C1' C6' -152.6(9)
C3' Sc1 C1' C6' 153.4(9)
C1 Sc1 C1' C6' 96.7(14)
C2' Sc1 C1' C6' 115.4(10)
C5' Sc1 C1' C6' -129.2(10)
C5 C1 C2 C3 -0.8(7)
C6 C1 C2 C3 176.0(8)
Sc1 C1 C2 C3 -64.8(5)
C5 C1 C2 C7 -176.9(7)
C6 C1 C2 C7 -0.1(12)
Sc1 C1 C2 C7 119.1(7)
C5 C1 C2 Sc1 64.0(4)
C6 C1 C2 Sc1 -119.2(8)
N2 Sc1 C2 C1 -124.9(4)
N1 Sc1 C2 C1 86.9(4)
H4 Sc1 C2 C1 -12.3(13)
C3 Sc1 C2 C1 -117.0(7)
C5 Sc1 C2 C1 -37.8(4)
C4 Sc1 C2 C1 -78.8(5)
C1' Sc1 C2 C1 -13.8(4)
C3' Sc1 C2 C1 -124.5(8)
C2' Sc1 C2 C1 17.3(11)
C5' Sc1 C2 C1 -52.9(4)
N2 Sc1 C2 C3 -7.9(6)
N1 Sc1 C2 C3 -156.1(4)
H4 Sc1 C2 C3 104.7(13)
C5 Sc1 C2 C3 79.3(5)
C4 Sc1 C2 C3 38.2(5)
C1' Sc1 C2 C3 103.2(6)
C3' Sc1 C2 C3 -7.5(8)
C1 Sc1 C2 C3 117.0(7)
C2' Sc1 C2 C3 134.3(14)
C5' Sc1 C2 C3 64.1(5)
N2 Sc1 C2 C7 118.7(7)
N1 Sc1 C2 C7 -29.5(8)
H4 Sc1 C2 C7 -128.8(14)
C3 Sc1 C2 C7 126.6(9)
C5 Sc1 C2 C7 -154.2(9)
C4 Sc1 C2 C7 164.8(8)
C1' Sc1 C2 C7 -130.2(9)
C3' Sc1 C2 C7 119.1(11)
C1 Sc1 C2 C7 -116.4(10)
C2' Sc1 C2 C7 -99.1(15)
C5' Sc1 C2 C7 -169.3(8)
C5' C1' C2' C3' 1.3(7)
C6' C1' C2' C3' 175.0(7)
Sc1 C1' C2' C3' -65.5(4)
C5' C1' C2' C7' -175.2(8)
C6' C1' C2' C7' -1.5(12)
Sc1 C1' C2' C7' 118.0(9)
C5' C1' C2' Sc1 66.7(5)
C6' C1' C2' Sc1 -119.5(7)
N2 Sc1 C2' C1' -86.6(6)
N1 Sc1 C2' C1' 108.9(4)
H4 Sc1 C2' C1' 16.8(11)
C3 Sc1 C2' C1' -104.1(6)
C5 Sc1 C2' C1' -23.1(4)
C2 Sc1 C2' C1' -138.7(14)
C4 Sc1 C2' C1' -63.7(4)
C3' Sc1 C2' C1' -114.3(6)
C1 Sc1 C2' C1' 13.3(7)
C5' Sc1 C2' C1' -37.5(4)
N2 Sc1 C2' C3' 27.7(7)
N1 Sc1 C2' C3' -136.9(4)
H4 Sc1 C2' C3' 131.1(11)
C3 Sc1 C2' C3' 10.2(5)
C5 Sc1 C2' C3' 91.2(5)
C2 Sc1 C2' C3' -24.4(11)
C4 Sc1 C2' C3' 50.6(4)
C1' Sc1 C2' C3' 114.3(6)
C1 Sc1 C2' C3' 127.5(9)
C5' Sc1 C2' C3' 76.8(5)
N2 Sc1 C2' C7' 141.2(7)
N1 Sc1 C2' C7' -23.4(8)
H4 Sc1 C2' C7' -115.4(12)
C3 Sc1 C2' C7' 123.7(9)
C5 Sc1 C2' C7' -155.3(9)
C2 Sc1 C2' C7' 89.1(15)
C4 Sc1 C2' C7' 164.1(9)
C1' Sc1 C2' C7' -132.2(10)
C3' Sc1 C2' C7' 113.5(10)
C1 Sc1 C2' C7' -119.0(11)
C5' Sc1 C2' C7' -169.7(9)
C1 C2 C3 C4 -0.8(8)
C7 C2 C3 C4 174.9(8)
Sc1 C2 C3 C4 -66.8(5)
C1 C2 C3 C8 -176.9(7)
C7 C2 C3 C8 -1.3(12)
Sc1 C2 C3 C8 117.1(7)
C1 C2 C3 Sc1 66.0(5)
C7 C2 C3 Sc1 -118.4(8)
N2 Sc1 C3 C2 174.8(4)
N1 Sc1 C3 C2 31.9(6)
H4 Sc1 C3 C2 -109.8(12)
C5 Sc1 C3 C2 -77.1(5)
C4 Sc1 C3 C2 -113.9(7)
C1' Sc1 C3 C2 -52.0(4)
C3' Sc1 C3 C2 13.0(14)
C1 Sc1 C3 C2 -35.8(4)
C2' Sc1 C3 C2 -14.1(4)
C5' Sc1 C3 C2 -92.0(5)
N2 Sc1 C3 C4 -71.3(5)
N1 Sc1 C3 C4 145.8(4)
H4 Sc1 C3 C4 4.1(12)
C5 Sc1 C3 C4 36.8(5)
C2 Sc1 C3 C4 113.9(7)
C1' Sc1 C3 C4 61.9(5)
C3' Sc1 C3 C4 127.0(18)
C1 Sc1 C3 C4 78.2(5)
C2' Sc1 C3 C4 99.8(6)
C5' Sc1 C3 C4 21.9(4)
N2 Sc1 C3 C8 58.6(7)
N1 Sc1 C3 C8 -84.3(7)
H4 Sc1 C3 C8 134.0(13)
C5 Sc1 C3 C8 166.8(8)
C2 Sc1 C3 C8 -116.1(9)
C4 Sc1 C3 C8 129.9(9)
C1' Sc1 C3 C8 -168.1(8)
C3' Sc1 C3 C8 -103.1(19)
C1 Sc1 C3 C8 -151.9(8)
C2' Sc1 C3 C8 -130.2(9)
C5' Sc1 C3 C8 151.9(8)
C1' C2' C3' C4' -1.5(7)
C7' C2' C3' C4' 175.6(7)
Sc1 C2' C3' C4' -66.9(5)
C1' C2' C3' C8' -177.8(8)
C7' C2' C3' C8' -0.6(12)
Sc1 C2' C3' C8' 116.8(8)
C1' C2' C3' Sc1 65.4(4)
C7' C2' C3' Sc1 -117.5(7)
N2 Sc1 C3' C4' -50.2(5)
N1 Sc1 C3' C4' 166.0(4)
H4 Sc1 C3' C4' 38.6(14)
C3 Sc1 C3' C4' -30.2(14)
C5 Sc1 C3' C4' 51.5(5)
C2 Sc1 C3' C4' 130.1(9)
C4 Sc1 C3' C4' 11.2(5)
C1' Sc1 C3' C4' 77.3(5)
C1 Sc1 C3' C4' 93.2(6)
C2' Sc1 C3' C4' 114.7(7)
C5' Sc1 C3' C4' 35.8(4)
N2 Sc1 C3' C2' -164.9(4)
N1 Sc1 C3' C2' 51.3(5)
H4 Sc1 C3' C2' -76.0(13)
C3 Sc1 C3' C2' -144.9(18)
C5 Sc1 C3' C2' -63.2(5)
C2 Sc1 C3' C2' 15.4(6)
C4 Sc1 C3' C2' -103.5(6)
C1' Sc1 C3' C2' -37.4(4)
C1 Sc1 C3' C2' -21.4(4)
C5' Sc1 C3' C2' -78.9(5)
N2 Sc1 C3' C8' 68.9(7)
N1 Sc1 C3' C8' -74.9(7)
H4 Sc1 C3' C8' 157.7(14)
C3 Sc1 C3' C8' 88.9(18)
C5 Sc1 C3' C8' 170.6(8)
C2 Sc1 C3' C8' -110.9(10)
C4 Sc1 C3' C8' 130.3(8)
C1' Sc1 C3' C8' -163.7(8)
C1 Sc1 C3' C8' -147.7(8)
C2' Sc1 C3' C8' -126.2(9)
C5' Sc1 C3' C8' 154.9(8)
C2 C3 C4 C5 2.1(7)
C8 C3 C4 C5 177.6(8)
Sc1 C3 C4 C5 -64.7(5)
C2 C3 C4 C9 -175.7(7)
C8 C3 C4 C9 -0.2(13)
Sc1 C3 C4 C9 117.6(7)
C2 C3 C4 Sc1 66.8(5)
C8 C3 C4 Sc1 -117.7(9)
N2 Sc1 C4 C5 -129.2(4)
N1 Sc1 C4 C5 45.2(7)
H4 Sc1 C4 C5 -61.2(9)
C3 Sc1 C4 C5 115.8(7)
C2 Sc1 C4 C5 78.0(5)
C1' Sc1 C4 C5 21.9(4)
C3' Sc1 C4 C5 101.1(6)
C1 Sc1 C4 C5 38.0(5)
C2' Sc1 C4 C5 61.9(5)
C5' Sc1 C4 C5 -14.0(6)
N2 Sc1 C4 C3 115.1(4)
N1 Sc1 C4 C3 -70.6(7)
H4 Sc1 C4 C3 -177.0(9)
C5 Sc1 C4 C3 -115.8(7)
C2 Sc1 C4 C3 -37.8(4)
C1' Sc1 C4 C3 -93.9(5)
C3' Sc1 C4 C3 -14.7(5)
C1 Sc1 C4 C3 -77.7(5)
C2' Sc1 C4 C3 -53.9(4)
C5' Sc1 C4 C3 -129.8(9)
N2 Sc1 C4 C9 -0.7(7)
N1 Sc1 C4 C9 173.7(6)
H4 Sc1 C4 C9 67.3(11)
C3 Sc1 C4 C9 -115.7(9)
C5 Sc1 C4 C9 128.5(9)
C2 Sc1 C4 C9 -153.5(8)
C1' Sc1 C4 C9 150.4(8)
C3' Sc1 C4 C9 -130.4(9)
C1 Sc1 C4 C9 166.5(9)
C2' Sc1 C4 C9 -169.6(8)
C5' Sc1 C4 C9 114.5(10)
C2' C3' C4' C5' 1.2(8)
C8' C3' C4' C5' 177.8(7)
Sc1 C3' C4' C5' -65.3(5)
C2' C3' C4' C9' -176.1(8)
C8' C3' C4' C9' 0.4(13)
Sc1 C3' C4' C9' 117.4(9)
C2' C3' C4' Sc1 66.5(5)
C8' C3' C4' Sc1 -116.9(7)
N2 Sc1 C4' C5' -105.6(5)
N1 Sc1 C4' C5' 91.4(6)
H4 Sc1 C4' C5' -37.4(10)
C3 Sc1 C4' C5' 132.8(9)
C5 Sc1 C4' C5' 14.6(4)
C2 Sc1 C4' C5' 95.0(5)
C4 Sc1 C4' C5' -22.7(15)
C1' Sc1 C4' C5' 38.3(4)
C3' Sc1 C4' C5' 116.8(8)
C1 Sc1 C4' C5' 55.1(4)
C2' Sc1 C4' C5' 79.0(5)
N2 Sc1 C4' C3' 137.6(5)
N1 Sc1 C4' C3' -25.5(7)
H4 Sc1 C4' C3' -154.2(10)
C3 Sc1 C4' C3' 16.0(6)
C5 Sc1 C4' C3' -102.3(6)
C2 Sc1 C4' C3' -21.8(4)
C4 Sc1 C4' C3' -139(2)
C1' Sc1 C4' C3' -78.5(5)
C1 Sc1 C4' C3' -61.8(5)
C2' Sc1 C4' C3' -37.8(5)
C5' Sc1 C4' C3' -116.8(8)
N2 Sc1 C4' C9' 7.7(7)
N1 Sc1 C4' C9' -155.4(6)
H4 Sc1 C4' C9' 75.9(11)
C3 Sc1 C4' C9' -113.9(10)
C5 Sc1 C4' C9' 127.8(8)
C2 Sc1 C4' C9' -151.8(8)
C4 Sc1 C4' C9' 90.6(19)
C1' Sc1 C4' C9' 151.6(8)
C3' Sc1 C4' C9' -129.9(9)
C1 Sc1 C4' C9' 168.3(8)
C2' Sc1 C4' C9' -167.7(8)
C5' Sc1 C4' C9' 113.3(9)
C3 C4 C5 C1 -2.6(7)
C9 C4 C5 C1 174.8(8)
Sc1 C4 C5 C1 -66.9(5)
C3 C4 C5 C10 -175.7(7)
C9 C4 C5 C10 1.7(12)
Sc1 C4 C5 C10 120.0(7)
C3 C4 C5 Sc1 64.3(5)
C9 C4 C5 Sc1 -118.2(9)
C2 C1 C5 C4 2.1(7)
C6 C1 C5 C4 -175.2(7)
Sc1 C1 C5 C4 66.6(5)
C2 C1 C5 C10 174.0(8)
C6 C1 C5 C10 -3.4(12)
Sc1 C1 C5 C10 -121.5(9)
C2 C1 C5 Sc1 -64.5(4)
C6 C1 C5 Sc1 118.2(6)
N2 Sc1 C5 C4 58.1(5)
N1 Sc1 C5 C4 -157.2(4)
H4 Sc1 C5 C4 119.7(9)
C3 Sc1 C5 C4 -37.2(4)
C2 Sc1 C5 C4 -78.0(5)
C1' Sc1 C5 C4 -128.9(9)
C3' Sc1 C5 C4 -52.0(4)
C1 Sc1 C5 C4 -114.4(7)
C2' Sc1 C5 C4 -93.0(5)
C5' Sc1 C5 C4 23.4(11)
N2 Sc1 C5 C1 172.5(4)
N1 Sc1 C5 C1 -42.9(5)
H4 Sc1 C5 C1 -126.0(9)
C3 Sc1 C5 C1 77.1(5)
C2 Sc1 C5 C1 36.4(4)
C4 Sc1 C5 C1 114.4(7)
C1' Sc1 C5 C1 -14.5(6)
C3' Sc1 C5 C1 62.4(4)
C2' Sc1 C5 C1 21.3(4)
C5' Sc1 C5 C1 137.8(15)
N2 Sc1 C5 C10 -56.9(8)
N1 Sc1 C5 C10 87.7(8)
H4 Sc1 C5 C10 4.6(11)
C3 Sc1 C5 C10 -152.2(9)
C2 Sc1 C5 C10 167.0(9)
C4 Sc1 C5 C10 -115.0(10)
C1' Sc1 C5 C10 116.1(11)
C3' Sc1 C5 C10 -167.0(9)
C1 Sc1 C5 C10 130.6(10)
C2' Sc1 C5 C10 151.9(9)
C5' Sc1 C5 C10 -91.6(16)
C3' C4' C5' C1' -0.4(8)
C9' C4' C5' C1' 177.4(7)
Sc1 C4' C5' C1' -65.1(5)
C3' C4' C5' C10' -173.9(8)
C9' C4' C5' C10' 3.9(12)
Sc1 C4' C5' C10' 121.4(9)
C3' C4' C5' Sc1 64.7(5)
C9' C4' C5' Sc1 -117.5(7)
C2' C1' C5' C4' -0.5(7)
C6' C1' C5' C4' -173.3(8)
Sc1 C1' C5' C4' 66.2(5)
C2' C1' C5' C10' 174.0(7)
C6' C1' C5' C10' 1.3(12)
Sc1 C1' C5' C10' -119.2(7)
C2' C1' C5' Sc1 -66.8(5)
C6' C1' C5' Sc1 120.4(8)
N2 Sc1 C5' C4' 80.0(5)
N1 Sc1 C5' C4' -133.0(4)
H4 Sc1 C5' C4' 145.4(9)
C3 Sc1 C5' C4' -21.8(4)
C5 Sc1 C5' C4' -132.2(16)
C2 Sc1 C5' C4' -61.8(5)
C4 Sc1 C5' C4' 12.0(7)
C1' Sc1 C5' C4' -114.3(7)
C3' Sc1 C5' C4' -36.4(5)
C1 Sc1 C5' C4' -99.8(6)
C2' Sc1 C5' C4' -77.6(5)
N2 Sc1 C5' C1' -165.7(4)
N1 Sc1 C5' C1' -18.7(6)
H4 Sc1 C5' C1' -100.2(9)
C3 Sc1 C5' C1' 92.6(5)
C5 Sc1 C5' C1' -17.9(11)
C2 Sc1 C5' C1' 52.5(4)
C4 Sc1 C5' C1' 126.3(8)
C3' Sc1 C5' C1' 77.9(5)
C1 Sc1 C5' C1' 14.5(4)
C2' Sc1 C5' C1' 36.8(4)
N2 Sc1 C5' C10' -51.7(8)
N1 Sc1 C5' C10' 95.3(7)
H4 Sc1 C5' C10' 13.7(11)
C3 Sc1 C5' C10' -153.5(8)
C5 Sc1 C5' C10' 96.1(16)
C2 Sc1 C5' C10' 166.4(8)
C4 Sc1 C5' C10' -119.8(10)
C1' Sc1 C5' C10' 113.9(10)
C3' Sc1 C5' C10' -168.2(9)
C1 Sc1 C5' C10' 128.5(9)
C2' Sc1 C5' C10' 150.7(9)
